data_1540469
loop_
_publ_author_name
'Xue, peng chong'
'Wang, Panpan'
'Chen, Peng'
'Yao, Boqi'
'Gong, Peng'
'sun, Jiabao'
'zhang, Zhenqi'
'Lu, Ran'

_publ_section_title
;
 Bright persistent luminescence from pure organic molecules through
 moderate intermolecular heavy atom effect
;
_journal_name_full 'Chem. Sci.'
_journal_paper_doi 10.1039/C5SC03739E
_journal_year 2015
_chemical_formula_sum 'C16 H15 Br N'
_chemical_formula_weight 301.20
_chemical_name_systematic
; 
 ? 
;
_space_group_IT_number 61
_symmetry_cell_setting orthorhombic
_symmetry_space_group_name_Hall '-P 2ac 2ab'
_symmetry_space_group_name_H-M 'P b c a'
_atom_sites_solution_hydrogens geom
_atom_sites_solution_primary direct
_atom_sites_solution_secondary difmap
_audit_block_doi 10.5517/cc1jpyy3
_audit_creation_method SHELXL-97
_audit_update_record
;
2015-08-31 deposited with the CCDC.
2015-11-02 downloaded from the CCDC.
;
_cell_angle_alpha 90.00
_cell_angle_beta 90.00
_cell_angle_gamma 90.00
_cell_formula_units_Z 8
_cell_length_a 16.0499(9)
_cell_length_b 7.6796(3)
_cell_length_c 22.6554(11)
_cell_measurement_reflns_used 983
_cell_measurement_temperature 293(2)
_cell_measurement_theta_max 28.8714
_cell_measurement_theta_min 2.9345
_cell_volume 2792.4(2)
_computing_cell_refinement 'CrysAlis PRO (Agilent, 2011)'
_computing_data_collection 'CrysAlis PRO (Agilent, 2011)'
_computing_data_reduction 'CrysAlis PRO (Agilent, 2011)'
_computing_molecular_graphics 'Bruker SHELXTL'
_computing_publication_material 'Bruker SHELXTL'
_computing_structure_refinement 'SHELXL-97 (Sheldrick, 1997)'
_computing_structure_solution 'SHELXS-97 (Sheldrick, 1990)'
_diffrn_ambient_temperature 293(2)
_diffrn_measured_fraction_theta_full 0.999
_diffrn_measured_fraction_theta_max 0.875
_diffrn_measurement_device_type 'Xcalibur, Eos'
_diffrn_measurement_method 'phi and omega scans'
_diffrn_radiation_monochromator graphite
_diffrn_radiation_source 'Enhance (Mo) X-ray Source'
_diffrn_radiation_wavelength 0.71073
_diffrn_reflns_av_R_equivalents 0.0352
_diffrn_reflns_av_sigmaI/netI 0.0648
_diffrn_reflns_limit_h_max 10
_diffrn_reflns_limit_h_min -21
_diffrn_reflns_limit_k_max 10
_diffrn_reflns_limit_k_min -8
_diffrn_reflns_limit_l_max 17
_diffrn_reflns_limit_l_min -30
_diffrn_reflns_number 7796
_diffrn_reflns_theta_full 26.00
_diffrn_reflns_theta_max 28.94
_diffrn_reflns_theta_min 3.11
_exptl_absorpt_coefficient_mu 2.926
_exptl_absorpt_correction_T_max 0.704
_exptl_absorpt_correction_T_min 0.640
_exptl_absorpt_correction_type multi-scan
_exptl_absorpt_process_details
;
CrysAlisPro, Agilent Technologies,
Version 1.171.36.20 (release 27-06-2012 CrysAlis171 .NET)
(compiled Jul 11 2012,15:38:31)
Empirical absorption correction using spherical harmonics,
 implemented in SCALE3 ABSPACK scaling algorithm.
;
_exptl_crystal_colour colorless
_exptl_crystal_density_diffrn 1.433
_exptl_crystal_density_method 'not measured'
_exptl_crystal_description rodlike
_exptl_crystal_F_000 1224
_exptl_crystal_size_max 0.3
_exptl_crystal_size_mid 0.13
_exptl_crystal_size_min 0.12
_refine_diff_density_max 0.347
_refine_diff_density_min -0.411
_refine_diff_density_rms 0.058
_refine_ls_extinction_coef 0.0041(5)
_refine_ls_extinction_expression Fc^*^=kFc[1+0.001xFc^2^\l^3^/sin(2\q)]^-1/4^
_refine_ls_extinction_method SHELXL
_refine_ls_goodness_of_fit_ref 1.003
_refine_ls_hydrogen_treatment mixed
_refine_ls_matrix_type full
_refine_ls_number_parameters 164
_refine_ls_number_reflns 3231
_refine_ls_number_restraints 5
_refine_ls_restrained_S_all 1.005
_refine_ls_R_factor_all 0.1402
_refine_ls_R_factor_gt 0.0566
_refine_ls_shift/su_max 0.009
_refine_ls_shift/su_mean 0.002
_refine_ls_structure_factor_coef Fsqd
_refine_ls_weighting_details 'calc w=1/[\s^2^(Fo^2^)+(0.0534P)^2^+1.0552P] where P=(Fo^2^+2Fc^2^)/3'
_refine_ls_weighting_scheme calc
_refine_ls_wR_factor_gt 0.1161
_refine_ls_wR_factor_ref 0.1477
_reflns_number_gt 1542
_reflns_number_total 3231
_reflns_threshold_expression >2sigma(I)
_cod_data_source_file c5sc03739e4.cif
_cod_data_source_block c
_cod_original_sg_symbol_H-M Pbca
_cod_database_code 1540469

loop_
_symmetry_equiv_pos_as_xyz
'x, y, z'
'-x+1/2, -y, z+1/2'
'-x, y+1/2, -z+1/2'
'x+1/2, -y+1/2, -z'
'-x, -y, -z'
'x-1/2, y, -z-1/2'
'x, -y-1/2, z-1/2'
'-x-1/2, y-1/2, z'

loop_
_atom_site_label
_atom_site_type_symbol
_atom_site_fract_x
_atom_site_fract_y
_atom_site_fract_z
_atom_site_U_iso_or_equiv
_atom_site_adp_type
_atom_site_occupancy
_atom_site_symmetry_multiplicity
_atom_site_calc_flag
_atom_site_refinement_flags
Br1 Br 0.14910(4) 0.67749(6) 0.01103(3) 0.0970(3) Uani 1 1 d U
N1 N 0.0678(2) -0.0439(4) 0.13363(13) 0.0515(8) Uani 1 1 d .
C1 C 0.0941(3) 0.2736(5) 0.1330(2) 0.0757(14) Uani 1 1 d U
H1A H 0.1147 0.2657 0.1731 0.091 Uiso 1 1 calc R
H1B H 0.0350 0.2994 0.1347 0.091 Uiso 1 1 calc R
C2 C 0.0915(3) 0.4825(6) 0.0510(2) 0.0863(15) Uani 1 1 d U
H2A H 0.0369 0.5202 0.0643 0.104 Uiso 1 1 calc R
H2B H 0.0841 0.3868 0.0236 0.104 Uiso 1 1 calc R
C3 C -0.0655(3) -0.0603(7) 0.0779(2) 0.0792(14) Uani 1 1 d .
C4 C -0.1384(4) -0.1569(10) 0.0753(3) 0.110(2) Uani 1 1 d .
H4A H -0.1778 -0.1280 0.0469 0.132 Uiso 1 1 calc R
C5 C -0.1552(4) -0.2952(10) 0.1132(3) 0.109(2) Uani 1 1 d .
H5A H -0.2052 -0.3555 0.1096 0.131 Uiso 1 1 calc R
C6 C -0.0990(3) -0.3442(6) 0.1562(2) 0.0837(16) Uani 1 1 d .
H6A H -0.1105 -0.4369 0.1813 0.100 Uiso 1 1 calc R
C7 C 0.1444(4) -0.3451(6) 0.2731(2) 0.0857(16) Uani 1 1 d .
H7A H 0.1594 -0.4156 0.3047 0.103 Uiso 1 1 calc R
C8 C 0.1983(3) -0.2173(6) 0.2539(2) 0.0748(13) Uani 1 1 d .
H8A H 0.2493 -0.2038 0.2728 0.090 Uiso 1 1 calc R
C9 C 0.0689(3) -0.3693(5) 0.2460(2) 0.0696(13) Uani 1 1 d .
H9A H 0.0327 -0.4557 0.2591 0.084 Uiso 1 1 calc R
C10 C 0.1065(3) 0.1012(5) 0.10268(17) 0.0602(11) Uani 1 1 d .
H10A H 0.0836 0.1079 0.0631 0.072 Uiso 1 1 calc R
H10B H 0.1658 0.0788 0.0991 0.072 Uiso 1 1 calc R
C11 C -0.0096(3) -0.1129(5) 0.12161(17) 0.0558(10) Uani 1 1 d .
C12 C 0.1399(3) 0.4255(6) 0.1006(2) 0.0716(12) Uani 1 1 d U
H12A H 0.1481 0.5218 0.1277 0.086 Uiso 1 1 calc R
H12B H 0.1942 0.3863 0.0873 0.086 Uiso 1 1 calc R
C13 C -0.0242(3) -0.2515(5) 0.16122(19) 0.0569(10) Uani 1 1 d .
C14 C 0.1787(3) -0.1094(5) 0.20760(18) 0.0587(11) Uani 1 1 d .
H14A H 0.2154 -0.0236 0.1950 0.070 Uiso 1 1 calc R
C15 C 0.1032(3) -0.1325(4) 0.18068(16) 0.0480(9) Uani 1 1 d .
C16 C 0.0471(3) -0.2634(4) 0.19893(17) 0.0512(10) Uani 1 1 d .

loop_
_atom_site_aniso_label
_atom_site_aniso_U_11
_atom_site_aniso_U_22
_atom_site_aniso_U_33
_atom_site_aniso_U_23
_atom_site_aniso_U_13
_atom_site_aniso_U_12
Br1 0.1222(6) 0.0653(4) 0.1034(5) 0.0217(3) 0.0376(4) 0.0020(3)
N1 0.064(2) 0.0428(18) 0.0473(18) 0.0022(15) 0.0052(18) -0.0034(16)
C1 0.105(4) 0.051(3) 0.071(3) 0.002(2) 0.024(3) 0.001(3)
C2 0.099(4) 0.076(3) 0.083(3) 0.004(3) 0.008(3) 0.008(3)
C3 0.068(3) 0.111(4) 0.059(3) -0.028(3) -0.009(3) 0.010(3)
C4 0.086(5) 0.173(7) 0.069(4) -0.041(4) -0.004(4) 0.018(4)
C5 0.067(4) 0.169(7) 0.091(4) -0.065(5) 0.012(4) -0.031(4)
C6 0.082(4) 0.090(4) 0.079(3) -0.032(3) 0.035(3) -0.029(3)
C7 0.113(5) 0.076(3) 0.068(3) 0.020(3) 0.011(4) 0.036(3)
C8 0.074(3) 0.082(3) 0.069(3) 0.004(3) 0.000(3) 0.024(3)
C9 0.091(4) 0.053(2) 0.065(3) 0.017(2) 0.031(3) 0.012(3)
C10 0.078(3) 0.048(2) 0.054(2) 0.006(2) 0.016(2) 0.002(2)
C11 0.066(3) 0.055(2) 0.047(2) -0.014(2) 0.004(2) 0.001(2)
C12 0.074(3) 0.061(3) 0.080(3) -0.012(2) -0.001(3) 0.004(2)
C13 0.066(3) 0.049(2) 0.056(2) -0.014(2) 0.019(3) -0.007(2)
C14 0.057(3) 0.058(2) 0.061(3) 0.001(2) 0.006(2) 0.004(2)
C15 0.060(3) 0.039(2) 0.045(2) -0.0018(18) 0.011(2) 0.006(2)
C16 0.068(3) 0.0362(19) 0.050(2) -0.0027(19) 0.020(2) 0.001(2)

loop_
_atom_type_symbol
_atom_type_description
_atom_type_scat_dispersion_real
_atom_type_scat_dispersion_imag
_atom_type_scat_source
C C 0.0033 0.0016 'International Tables Vol C Tables 4.2.6.8 and 6.1.1.4'
H H 0.0000 0.0000 'International Tables Vol C Tables 4.2.6.8 and 6.1.1.4'
N N 0.0061 0.0033 'International Tables Vol C Tables 4.2.6.8 and 6.1.1.4'
Br Br -0.2901 2.4595 'International Tables Vol C Tables 4.2.6.8 and 6.1.1.4'

loop_
_geom_angle_atom_site_label_1
_geom_angle_atom_site_label_2
_geom_angle_atom_site_label_3
_geom_angle
C11 N1 C15 109.5(3)
C11 N1 C10 125.7(3)
C15 N1 C10 124.8(3)
C10 C1 C12 112.4(3)
C12 C2 Br1 109.7(4)
C4 C3 C11 114.7(5)
C3 C4 C5 123.0(6)
C6 C5 C4 121.1(5)
C5 C6 C13 118.7(5)
C9 C7 C8 120.7(4)
C14 C8 C7 121.8(5)
C7 C9 C16 119.2(4)
N1 C10 C1 113.4(3)
N1 C11 C3 127.5(4)
N1 C11 C13 108.3(4)
C3 C11 C13 124.3(4)
C2 C12 C1 109.9(4)
C6 C13 C11 118.3(5)
C6 C13 C16 134.6(4)
C11 C13 C16 107.2(3)
C15 C14 C8 117.7(4)
C14 C15 N1 130.0(4)
C14 C15 C16 121.8(4)
N1 C15 C16 108.3(4)
C9 C16 C15 118.8(4)
C9 C16 C13 134.3(4)
C15 C16 C13 106.8(3)

loop_
_geom_bond_atom_site_label_1
_geom_bond_atom_site_label_2
_geom_bond_distance
Br1 C2 1.979(5)
N1 C11 1.378(5)
N1 C15 1.386(5)
N1 C10 1.456(5)
C1 C10 1.505(5)
C1 C12 1.561(6)
C2 C12 1.435(6)
C3 C4 1.387(7)
C3 C11 1.395(6)
C4 C5 1.393(9)
C5 C6 1.380(8)
C6 C13 1.400(6)
C7 C9 1.370(7)
C7 C8 1.379(7)
C8 C14 1.373(6)
C9 C16 1.386(6)
C11 C13 1.412(6)
C13 C16 1.431(6)
C14 C15 1.368(5)
C15 C16 1.411(5)
